data_7009494
loop_
_publ_author_name
'Davies, John E.'
'Mays, Martin J.'
'Raithby, Paul R.'
'Shields, Gregory P.'
'Tompkin, Peter K.'
'Woods, Anthony D.'

_publ_section_title
;
 The preparation of [M2Cp2(CO)4(\m-\h2-PE)] (E&#x2005;=&#x2005;As or
 Sb), the first complexes with naked heterodiatomic Group 15 ligands,
 and of their adducts with W(CO)5
;
_journal_issue 12
_journal_name_full 'Journal of the Chemical Society, Dalton Transactions'
_journal_page_first 1925
_journal_paper_doi 10.1039/b001409p
_journal_year 2000
_chemical_formula_sum 'C19 H10 As O9 P W3'
_chemical_formula_weight 1039.71
_chemical_name_systematic
;
 ?
;
_space_group_IT_number 15
_symmetry_cell_setting monoclinic
_symmetry_space_group_name_Hall '-C 2yc'
_symmetry_space_group_name_H-M 'C 1 2/c 1'
_atom_sites_solution_hydrogens geom
_atom_sites_solution_primary direct
_atom_sites_solution_secondary difmap
_audit_creation_method SHELXL
_cell_angle_alpha 90.00
_cell_angle_beta 107.987(7)
_cell_angle_gamma 90.00
_cell_formula_units_Z 8
_cell_length_a 19.306(3)
_cell_length_b 8.103(2)
_cell_length_c 32.374(2)
_cell_measurement_reflns_used 25
_cell_measurement_temperature 294(2)
_cell_measurement_theta_max 20
_cell_measurement_theta_min 15
_cell_volume 4817.0(14)
_computing_cell_refinement 'Rigaku software'
_computing_data_collection 'Rigaku software'
_computing_data_reduction TeXsan
_computing_molecular_graphics SHELXTL-PLUS
_computing_publication_material 'SHELXL-93 (Sheldrick, 1993)'
_computing_structure_refinement 'SHELXL-93 (Sheldrick, 1993)'
_computing_structure_solution 'SIR 92'
_diffrn_ambient_temperature 294(2)
_diffrn_measurement_device 'Rigaku AFC7r'
_diffrn_measurement_method \w
_diffrn_radiation_monochromator graphite
_diffrn_radiation_source 'normal focus rotating anode'
_diffrn_radiation_type MoK\a
_diffrn_radiation_wavelength 0.71069
_diffrn_reflns_av_R_equivalents 0.1009
_diffrn_reflns_av_sigmaI/netI 0.1149
_diffrn_reflns_limit_h_max 22
_diffrn_reflns_limit_h_min 0
_diffrn_reflns_limit_k_max 9
_diffrn_reflns_limit_k_min 0
_diffrn_reflns_limit_l_max 36
_diffrn_reflns_limit_l_min -38
_diffrn_reflns_number 4392
_diffrn_reflns_theta_max 24.99
_diffrn_reflns_theta_min 2.65
_diffrn_standards_decay_% 2
_diffrn_standards_interval_count 200
_diffrn_standards_number 3
_exptl_absorpt_coefficient_mu 15.768
_exptl_absorpt_correction_T_max 1.000
_exptl_absorpt_correction_T_min 0.756
_exptl_absorpt_correction_type psi-scan
_exptl_crystal_colour red
_exptl_crystal_density_diffrn 2.867
_exptl_crystal_description rod
_exptl_crystal_F_000 3728
_exptl_crystal_size_max 0.35
_exptl_crystal_size_mid 0.15
_exptl_crystal_size_min 0.15
_refine_diff_density_max 1.057
_refine_diff_density_min -1.226
_refine_diff_density_rms 0.267
_refine_ls_extinction_method none
_refine_ls_goodness_of_fit_all 0.829
_refine_ls_goodness_of_fit_obs 0.799
_refine_ls_hydrogen_treatment refU
_refine_ls_matrix_type full
_refine_ls_number_parameters 298
_refine_ls_number_reflns 3952
_refine_ls_number_restraints 0
_refine_ls_restrained_S_all 0.955
_refine_ls_restrained_S_obs 0.799
_refine_ls_R_factor_all 0.1051
_refine_ls_R_factor_obs 0.0440
_refine_ls_shift/esd_max 0.007
_refine_ls_shift/esd_mean 0.001
_refine_ls_structure_factor_coef Fsqd
_refine_ls_weighting_details 'w=1/[\s^2^(Fo^2^)+(0.1000P)^2^+0.0000P] where P=(Fo^2^+2Fc^2^)/3'
_refine_ls_weighting_scheme calc
_refine_ls_wR_factor_all 0.1730
_refine_ls_wR_factor_obs 0.1150
_reflns_number_observed 2585
_reflns_number_total 3961
_reflns_observed_criterion >2sigma(I)
_cod_data_source_file b001409p.txt
_cod_data_source_block 12
_cod_depositor_comments
;
The following automatic conversions were performed:
'_exptl_absorpt_correction_type' value 'psiscan' changed to 'psi-scan'
according to '/home/saulius/struct/CIF-dictionaries/cif_core.dic'
dictionary named 'cif_core.dic' version 2.4.1 from 2010-06-29.

Automatic conversion script
Id: cif_fix_enum 1527 2010-12-29 10:47:43Z saulius 

The following automatic conversions were performed:

'_refine_ls_weighting_scheme' value 'calc
w=1/[\s^2^(Fo^2^)+(0.1000P)^2^+0.0000P] where P=(Fo^2^+2Fc^2^)/3' was
changed to 'calc'. New tag '_refine_ls_weighting_details' was
created. The value of the new tag was set to
'w=1/[\s^2^(Fo^2^)+(0.1000P)^2^+0.0000P] where P=(Fo^2^+2Fc^2^)/3'.

Automatic conversion script
Id: cif_fix_values 3143 2015-03-26 13:38:13Z robertas 
;
_cod_original_cell_volume 4817.1(14)
_cod_original_sg_symbol_H-M C2/c
_cod_database_code 7009494

loop_
_symmetry_equiv_pos_as_xyz
'x, y, z'
'-x, y, -z+1/2'
'x+1/2, y+1/2, z'
'-x+1/2, y+1/2, -z+1/2'
'-x, -y, -z'
'x, -y, z-1/2'
'-x+1/2, -y+1/2, -z'
'x+1/2, -y+1/2, z-1/2'

loop_
_atom_site_aniso_label
_atom_site_aniso_U_11
_atom_site_aniso_U_22
_atom_site_aniso_U_33
_atom_site_aniso_U_23
_atom_site_aniso_U_13
_atom_site_aniso_U_12
W1 0.0409(5) 0.0342(4) 0.0279(4) 0.0028(3) 0.0088(3) -0.0025(4)
W2 0.0315(4) 0.0343(4) 0.0299(4) -0.0035(3) 0.0028(3) 0.0025(4)
W3 0.0362(5) 0.0485(5) 0.0337(4) -0.0008(4) 0.0129(4) 0.0010(4)
As1 0.0412(12) 0.0283(10) 0.0349(10) -0.0031(8) 0.0014(9) -0.0021(9)
P1 0.028(2) 0.024(2) 0.025(2) 0.006(2) 0.008(2) 0.005(2)
O11 0.065(11) 0.107(15) 0.084(12) -0.049(12) 0.027(10) 0.030(11)
O12 0.087(13) 0.055(11) 0.070(11) 0.032(9) 0.010(10) -0.009(10)
O13 0.152(20) 0.046(11) 0.062(11) -0.012(9) 0.018(12) 0.003(12)
O14 0.063(12) 0.084(14) 0.083(12) 0.023(10) 0.016(10) 0.031(11)
O15 0.098(15) 0.093(15) 0.108(15) 0.062(13) 0.047(13) 0.045(13)
O16 0.079(13) 0.138(19) 0.060(11) -0.021(12) 0.010(10) -0.044(14)
O17 0.120(18) 0.058(12) 0.119(16) 0.035(12) 0.048(14) 0.019(12)
O18 0.069(13) 0.142(19) 0.078(12) -0.051(13) 0.023(10) -0.054(13)
O19 0.056(10) 0.074(12) 0.126(15) 0.004(11) 0.069(11) 0.015(9)
C1 0.057(14) 0.072(16) 0.057(14) -0.010(13) 0.039(12) -0.011(14)
C2 0.046(15) 0.144(29) 0.050(14) -0.007(17) 0.024(12) -0.021(18)
C3 0.066(17) 0.057(16) 0.067(15) 0.002(13) 0.027(14) -0.028(14)
C4 0.073(18) 0.074(19) 0.061(15) 0.029(14) 0.008(14) -0.001(16)
C5 0.055(15) 0.094(20) 0.018(9) 0.010(11) 0.003(9) -0.002(14)
C6 0.094(19) 0.065(15) 0.005(8) -0.002(9) -0.003(10) 0.012(14)
C7 0.082(18) 0.034(12) 0.045(12) 0.007(10) -0.005(12) 0.001(12)
C8 0.031(12) 0.064(16) 0.098(19) -0.040(15) 0.012(13) -0.006(12)
C9 0.051(13) 0.059(14) 0.032(10) -0.011(10) 0.019(9) -0.019(12)
C10 0.051(13) 0.038(11) 0.031(10) -0.021(9) -0.003(9) -0.006(10)
C11 0.031(12) 0.078(17) 0.044(12) 0.005(12) -0.009(10) 0.018(12)
C12 0.038(12) 0.041(13) 0.051(12) 0.004(11) -0.026(10) 0.007(11)
C13 0.060(14) 0.022(10) 0.043(11) 0.015(9) 0.000(10) 0.008(10)
C14 0.067(16) 0.022(10) 0.048(12) -0.004(9) 0.012(11) 0.007(11)
C15 0.090(19) 0.059(15) 0.050(13) 0.002(12) 0.051(13) 0.022(14)
C16 0.054(14) 0.075(17) 0.037(11) -0.015(12) 0.006(11) -0.027(13)
C17 0.097(21) 0.048(15) 0.058(14) 0.006(12) 0.049(14) 0.019(14)
C18 0.062(17) 0.113(24) 0.059(15) -0.025(16) 0.034(14) -0.002(17)
C19 0.040(13) 0.087(19) 0.041(12) -0.003(12) -0.010(10) 0.003(13)

loop_
_atom_site_label
_atom_site_type_symbol
_atom_site_fract_x
_atom_site_fract_y
_atom_site_fract_z
_atom_site_U_iso_or_equiv
_atom_site_thermal_displace_type
_atom_site_occupancy
_atom_site_calc_flag
_atom_site_refinement_flags
_atom_site_disorder_group
W1 W 0.64679(4) 0.13609(10) 0.18979(2) 0.0348(2) Uani 1 d . .
W2 W 0.55249(4) 0.28676(10) 0.10513(2) 0.0334(2) Uani 1 d . .
W3 W 0.78097(4) 0.19212(11) 0.08903(2) 0.0390(2) Uani 1 d . .
As1 As 0.66380(11) 0.4339(2) 0.16543(6) 0.0371(5) Uani 1 d . .
P1 P 0.6824(2) 0.2302(5) 0.12435(13) 0.0260(10) Uani 1 d . .
O11 O 0.4877(9) 0.5297(24) 0.1596(6) 0.084(6) Uani 1 d . .
O12 O 0.5735(10) 0.5985(21) 0.0532(5) 0.074(5) Uani 1 d . .
O13 O 0.6508(13) -0.1819(21) 0.1358(5) 0.090(7) Uani 1 d . .
O14 O 0.8163(10) 0.0990(23) 0.2254(6) 0.078(5) Uani 1 d . .
O15 O 0.8281(11) -0.1451(26) 0.1381(7) 0.096(7) Uani 1 d . .
O16 O 0.6652(11) 0.0002(29) 0.0138(5) 0.095(7) Uani 1 d . .
O17 O 0.7332(12) 0.5394(24) 0.0452(7) 0.097(7) Uani 1 d . .
O18 O 0.8978(10) 0.3813(28) 0.1655(6) 0.096(7) Uani 1 d . .
O19 O 0.9002(9) 0.1663(21) 0.0407(6) 0.076(6) Uani 1 d . .
C1 C 0.5908(13) 0.2589(31) 0.2373(7) 0.057(6) Uani 1 d . .
H1 H 0.5831(13) 0.3720(31) 0.2381(7) 0.069 Uiso 1 calc R .
C2 C 0.5420(13) 0.1384(44) 0.2116(8) 0.078(9) Uani 1 d . .
H2 H 0.4967(13) 0.1618(44) 0.1917(8) 0.093 Uiso 1 calc R .
C3 C 0.5713(14) -0.0160(34) 0.2203(8) 0.062(7) Uani 1 d . .
H3 H 0.5504(14) -0.1145(34) 0.2078(8) 0.074 Uiso 1 calc R .
C4 C 0.6398(15) 0.0036(34) 0.2524(7) 0.072(8) Uani 1 d . .
H4 H 0.6708(15) -0.0824(34) 0.2654(7) 0.087 Uiso 1 calc R .
C5 C 0.6539(13) 0.1684(33) 0.2615(6) 0.058(7) Uani 1 d . .
H5 H 0.6967(13) 0.2128(33) 0.2800(6) 0.069 Uiso 1 calc R .
C6 C 0.5039(14) 0.1795(28) 0.0361(5) 0.059(7) Uani 1 d . .
H6 H 0.5210(14) 0.2147(28) 0.0137(5) 0.071 Uiso 1 calc R .
C7 C 0.4459(14) 0.2548(28) 0.0492(7) 0.059(7) Uani 1 d . .
H7 H 0.4183(14) 0.3470(28) 0.0372(7) 0.071 Uiso 1 calc R .
C8 C 0.4407(12) 0.1597(31) 0.0832(9) 0.066(7) Uani 1 d . .
H8 H 0.4076(12) 0.1823(31) 0.0981(9) 0.080 Uiso 1 calc R .
C9 C 0.4894(11) 0.0248(27) 0.0938(6) 0.046(5) Uani 1 d . .
H9 H 0.4947(11) -0.0559(27) 0.1150(6) 0.055 Uiso 1 calc R .
C10 C 0.5288(12) 0.0470(24) 0.0627(6) 0.044(5) Uani 1 d . .
H10 H 0.5666(12) -0.0210(24) 0.0610(6) 0.053 Uiso 1 calc R .
C11 C 0.5133(11) 0.4411(32) 0.1398(7) 0.056(6) Uani 1 d . .
C12 C 0.5697(11) 0.4874(27) 0.0719(7) 0.052(6) Uani 1 d . .
C13 C 0.6472(12) -0.0660(24) 0.1547(6) 0.045(5) Uani 1 d . .
C14 C 0.7521(13) 0.1170(23) 0.2119(7) 0.047(5) Uani 1 d . .
C15 C 0.8108(14) -0.0282(30) 0.1193(7) 0.059(7) Uani 1 d . .
C16 C 0.7058(13) 0.0660(31) 0.0394(7) 0.058(6) Uani 1 d . .
C17 C 0.7476(15) 0.4165(30) 0.0596(8) 0.062(7) Uani 1 d . .
C18 C 0.8547(14) 0.3105(39) 0.1391(8) 0.075(8) Uani 1 d . .
C19 C 0.8573(12) 0.1714(32) 0.0597(7) 0.061(7) Uani 1 d . .

loop_
_atom_type_symbol
_atom_type_description
_atom_type_scat_dispersion_real
_atom_type_scat_dispersion_imag
_atom_type_scat_source
C C 0.0033 0.0016 'International Tables Vol C Tables 4.2.6.8 and 6.1.1.4'
H H 0.0000 0.0000 'International Tables Vol C Tables 4.2.6.8 and 6.1.1.4'
O O 0.0106 0.0060 'International Tables Vol C Tables 4.2.6.8 and 6.1.1.4'
P P 0.1023 0.0942 'International Tables Vol C Tables 4.2.6.8 and 6.1.1.4'
As As 0.0499 2.0058 'International Tables Vol C Tables 4.2.6.8 and 6.1.1.4'
W W -0.8490 6.8722 'International Tables Vol C Tables 4.2.6.8 and 6.1.1.4'

loop_
_geom_angle_atom_site_label_1
_geom_angle_atom_site_label_2
_geom_angle_atom_site_label_3
_geom_angle
_geom_angle_site_symmetry_1
_geom_angle_site_symmetry_3
_geom_angle_publ_flag
C14 W1 C13 87.5(8) . . ?
C14 W1 C5 84.7(8) . . ?
C13 W1 C5 131.2(8) . . ?
C14 W1 C4 88.8(9) . . ?
C13 W1 C4 97.3(9) . . ?
C5 W1 C4 34.6(8) . . ?
C14 W1 C2 142.6(9) . . ?
C13 W1 C2 109.5(10) . . ?
C5 W1 C2 58.8(8) . . ?
C4 W1 C2 56.9(9) . . ?
C14 W1 C3 121.2(9) . . ?
C13 W1 C3 85.5(9) . . ?
C5 W1 C3 59.0(8) . . ?
C4 W1 C3 35.2(8) . . ?
C2 W1 C3 33.9(9) . . ?
C14 W1 C1 115.7(8) . . ?
C13 W1 C1 143.3(9) . . ?
C5 W1 C1 35.8(8) . . ?
C4 W1 C1 57.8(9) . . ?
C2 W1 C1 35.5(8) . . ?
C3 W1 C1 58.5(9) . . ?
C14 W1 P1 79.0(6) . . ?
C13 W1 P1 73.8(6) . . ?
C5 W1 P1 149.5(7) . . ?
C4 W1 P1 165.1(7) . . ?
C2 W1 P1 137.0(7) . . ?
C3 W1 P1 150.8(6) . . ?
C1 W1 P1 135.6(6) . . ?
C14 W1 As1 88.3(6) . . ?
C13 W1 As1 124.6(6) . . ?
C5 W1 As1 103.2(7) . . ?
C4 W1 As1 137.7(7) . . ?
C2 W1 As1 106.7(9) . . ?
C3 W1 As1 140.4(7) . . ?
C1 W1 As1 86.1(6) . . ?
P1 W1 As1 51.22(11) . . ?
C14 W1 W2 129.2(6) . . ?
C13 W1 W2 85.6(5) . . ?
C5 W1 W2 134.2(6) . . ?
C4 W1 W2 142.1(7) . . ?
C2 W1 W2 86.3(7) . . ?
C3 W1 W2 108.3(6) . . ?
C1 W1 W2 98.7(6) . . ?
P1 W1 W2 50.77(10) . . ?
As1 W1 W2 56.51(5) . . ?
C11 W2 C12 87.0(9) . . ?
C11 W2 C8 88.3(9) . . ?
C12 W2 C8 119.1(9) . . ?
C11 W2 C7 96.4(9) . . ?
C12 W2 C7 85.8(8) . . ?
C8 W2 C7 34.7(8) . . ?
C11 W2 C6 132.4(8) . . ?
C12 W2 C6 82.7(8) . . ?
C8 W2 C6 58.0(9) . . ?
C7 W2 C6 36.7(8) . . ?
C11 W2 C10 144.7(9) . . ?
C12 W2 C10 112.8(8) . . ?
C8 W2 C10 56.7(8) . . ?
C7 W2 C10 58.6(8) . . ?
C6 W2 C10 34.2(7) . . ?
C11 W2 C9 112.2(9) . . ?
C12 W2 C9 141.2(7) . . ?
C8 W2 C9 34.8(8) . . ?
C7 W2 C9 59.7(7) . . ?
C6 W2 C9 59.2(7) . . ?
C10 W2 C9 35.4(7) . . ?
C11 W2 P1 121.2(6) . . ?
C12 W2 P1 87.8(6) . . ?
C8 W2 P1 142.2(6) . . ?
C7 W2 P1 141.4(7) . . ?
C6 W2 P1 104.8(7) . . ?
C10 W2 P1 89.6(5) . . ?
C9 W2 P1 107.7(5) . . ?
C11 W2 As1 70.7(6) . . ?
C12 W2 As1 78.8(5) . . ?
C8 W2 As1 152.3(7) . . ?
C7 W2 As1 160.2(6) . . ?
C6 W2 As1 149.6(7) . . ?
C10 W2 As1 139.5(5) . . ?
C9 W2 As1 138.6(5) . . ?
P1 W2 As1 50.93(11) . . ?
C11 W2 W1 88.3(6) . . ?
C12 W2 W1 130.4(5) . . ?
C8 W2 W1 110.1(7) . . ?
C7 W2 W1 143.8(6) . . ?
C6 W2 W1 132.3(6) . . ?
C10 W2 W1 98.6(5) . . ?
C9 W2 W1 85.3(5) . . ?
P1 W2 W1 53.88(10) . . ?
As1 W2 W1 53.32(5) . . ?
C19 W3 C15 90.8(9) . . ?
C19 W3 C18 88.9(9) . . ?
C15 W3 C18 90.4(11) . . ?
C19 W3 C17 91.4(10) . . ?
C15 W3 C17 177.8(9) . . ?
C18 W3 C17 89.7(11) . . ?
C19 W3 C16 91.9(9) . . ?
C15 W3 C16 88.1(10) . . ?
C18 W3 C16 178.3(11) . . ?
C17 W3 C16 91.8(10) . . ?
C19 W3 P1 177.4(7) . . ?
C15 W3 P1 91.7(6) . . ?
C18 W3 P1 91.2(7) . . ?
C17 W3 P1 86.0(6) . . ?
C16 W3 P1 88.0(6) . . ?
P1 As1 W1 63.15(12) . . ?
P1 As1 W2 58.43(12) . . ?
W1 As1 W2 70.17(5) . . ?
As1 P1 W2 70.64(14) . . ?
As1 P1 W3 130.3(2) . . ?
W2 P1 W3 140.3(2) . . ?
As1 P1 W1 65.63(12) . . ?
W2 P1 W1 75.35(13) . . ?
W3 P1 W1 141.1(2) . . ?
C5 C1 C2 105.4(23) . . ?
C5 C1 W1 69.9(12) . . ?
C2 C1 W1 71.6(13) . . ?
C5 C1 H1 127.3(14) . . ?
C2 C1 H1 127.3(17) . . ?
W1 C1 H1 122.9(6) . . ?
C3 C2 C1 110.3(24) . . ?
C3 C2 W1 73.4(14) . . ?
C1 C2 W1 72.8(12) . . ?
C3 C2 H2 124.8(15) . . ?
C1 C2 H2 124.8(17) . . ?
W1 C2 H2 120.6(6) . . ?
C2 C3 C4 106.4(23) . . ?
C2 C3 W1 72.7(14) . . ?
C4 C3 W1 71.8(13) . . ?
C2 C3 H3 126.8(15) . . ?
C4 C3 H3 126.8(16) . . ?
W1 C3 H3 120.6(6) . . ?
C5 C4 C3 110.1(23) . . ?
C5 C4 W1 71.3(12) . . ?
C3 C4 W1 73.0(13) . . ?
C5 C4 H4 124.9(14) . . ?
C3 C4 H4 124.9(16) . . ?
W1 C4 H4 122.4(7) . . ?
C4 C5 C1 107.5(22) . . ?
C4 C5 W1 74.1(13) . . ?
C1 C5 W1 74.3(11) . . ?
C4 C5 H5 126.3(15) . . ?
C1 C5 H5 126.3(14) . . ?
W1 C5 H5 117.3(6) . . ?
C10 C6 C7 107.3(20) . . ?
C10 C6 W2 74.1(10) . . ?
C7 C6 W2 71.2(11) . . ?
C10 C6 H6 126.3(14) . . ?
C7 C6 H6 126.3(12) . . ?
W2 C6 H6 120.2(6) . . ?
C8 C7 C6 104.6(20) . . ?
C8 C7 W2 72.6(13) . . ?
C6 C7 W2 72.1(12) . . ?
C8 C7 H7 127.7(15) . . ?
C6 C7 H7 127.7(12) . . ?
W2 C7 H7 119.7(6) . . ?
C7 C8 C9 115.0(22) . . ?
C7 C8 W2 72.7(14) . . ?
C9 C8 W2 77.3(12) . . ?
C7 C8 H8 122.5(15) . . ?
C9 C8 H8 122.5(14) . . ?
W2 C8 H8 118.8(6) . . ?
C8 C9 C10 100.8(19) . . ?
C8 C9 W2 67.9(12) . . ?
C10 C9 W2 69.4(10) . . ?
C8 C9 H9 129.6(14) . . ?
C10 C9 H9 129.6(12) . . ?
W2 C9 H9 124.8(5) . . ?
C6 C10 C9 112.2(20) . . ?
C6 C10 W2 71.7(11) . . ?
C9 C10 W2 75.2(11) . . ?
C6 C10 H10 123.9(14) . . ?
C9 C10 H10 123.9(12) . . ?
W2 C10 H10 120.7(5) . . ?
O11 C11 W2 177.6(20) . . ?
O12 C12 W2 174.5(21) . . ?
O13 C13 W1 176.8(21) . . ?
O14 C14 W1 177.5(18) . . ?
O15 C15 W3 176.0(21) . . ?
O16 C16 W3 178.4(22) . . ?
O17 C17 W3 176.3(25) . . ?
O18 C18 W3 176.0(23) . . ?
O19 C19 W3 176.0(21) . . ?

loop_
_geom_bond_atom_site_label_1
_geom_bond_atom_site_label_2
_geom_bond_distance
_geom_bond_site_symmetry_2
_geom_bond_publ_flag
W1 C14 1.94(2) . ?
W1 C13 1.99(2) . ?
W1 C5 2.30(2) . ?
W1 C4 2.33(2) . ?
W1 C2 2.34(2) . ?
W1 C3 2.35(2) . ?
W1 C1 2.36(2) . ?
W1 P1 2.537(4) . ?
W1 As1 2.591(2) . ?
W1 W2 3.0388(11) . ?
W2 C11 1.98(2) . ?
W2 C12 2.03(2) . ?
W2 C8 2.30(2) . ?
W2 C7 2.30(2) . ?
W2 C6 2.31(2) . ?
W2 C10 2.34(2) . ?
W2 C9 2.42(2) . ?
W2 P1 2.433(4) . ?
W2 As1 2.694(2) . ?
W3 C19 1.99(3) . ?
W3 C15 2.03(2) . ?
W3 C18 2.04(3) . ?
W3 C17 2.06(2) . ?
W3 C16 2.07(2) . ?
W3 P1 2.524(4) . ?
As1 P1 2.217(5) . ?
O11 C11 1.17(3) . ?
O12 C12 1.10(2) . ?
O13 C13 1.14(2) . ?
O14 C14 1.19(3) . ?
O15 C15 1.12(3) . ?
O16 C16 1.09(2) . ?
O17 C17 1.10(3) . ?
O18 C18 1.15(3) . ?
O19 C19 1.17(3) . ?
C1 C5 1.43(3) . ?
C1 C2 1.43(3) . ?
C1 H1 0.93 . ?
C2 C3 1.37(4) . ?
C2 H2 0.93 . ?
C3 C4 1.42(3) . ?
C3 H3 0.93 . ?
C4 C5 1.38(3) . ?
C4 H4 0.93 . ?
C5 H5 0.93 . ?
C6 C10 1.37(3) . ?
C6 C7 1.45(3) . ?
C6 H6 0.93 . ?
C7 C8 1.37(3) . ?
C7 H7 0.93 . ?
C8 C9 1.41(3) . ?
C8 H8 0.93 . ?
C9 C10 1.45(3) . ?
C9 H9 0.93 . ?
C10 H10 0.93 . ?

loop_
_geom_torsion_atom_site_label_1
_geom_torsion_atom_site_label_2
_geom_torsion_atom_site_label_3
_geom_torsion_atom_site_label_4
_geom_torsion
_geom_torsion_site_symmetry_1
_geom_torsion_site_symmetry_2
_geom_torsion_site_symmetry_3
_geom_torsion_site_symmetry_4
_geom_torsion_publ_flag
C14 W1 W2 C11 -121.1(10) . . . . ?
C13 W1 W2 C11 155.7(10) . . . . ?
C5 W1 W2 C11 7.7(11) . . . . ?
C4 W1 W2 C11 59.4(14) . . . . ?
C2 W1 W2 C11 45.8(11) . . . . ?
C3 W1 W2 C11 72.0(10) . . . . ?
C1 W1 W2 C11 12.4(9) . . . . ?
P1 W1 W2 C11 -131.6(7) . . . . ?
As1 W1 W2 C11 -67.0(7) . . . . ?
C14 W1 W2 C12 -36.5(11) . . . . ?
C13 W1 W2 C12 -119.6(11) . . . . ?
C5 W1 W2 C12 92.4(13) . . . . ?
C4 W1 W2 C12 144.1(15) . . . . ?
C2 W1 W2 C12 130.5(12) . . . . ?
C3 W1 W2 C12 156.6(11) . . . . ?
C1 W1 W2 C12 97.1(10) . . . . ?
P1 W1 W2 C12 -46.9(9) . . . . ?
As1 W1 W2 C12 17.7(9) . . . . ?
C14 W1 W2 C8 151.2(9) . . . . ?
C13 W1 W2 C8 68.1(9) . . . . ?
C5 W1 W2 C8 -79.9(11) . . . . ?
C4 W1 W2 C8 -28.2(13) . . . . ?
C2 W1 W2 C8 -41.8(10) . . . . ?
C3 W1 W2 C8 -15.6(9) . . . . ?
C1 W1 W2 C8 -75.2(8) . . . . ?
P1 W1 W2 C8 140.8(6) . . . . ?
As1 W1 W2 C8 -154.6(6) . . . . ?
C14 W1 W2 C7 140.3(13) . . . . ?
C13 W1 W2 C7 57.2(13) . . . . ?
C5 W1 W2 C7 -90.8(15) . . . . ?
C4 W1 W2 C7 -39.1(16) . . . . ?
C2 W1 W2 C7 -52.7(14) . . . . ?
C3 W1 W2 C7 -26.5(13) . . . . ?
C1 W1 W2 C7 -86.1(13) . . . . ?
P1 W1 W2 C7 129.9(11) . . . . ?
As1 W1 W2 C7 -165.5(11) . . . . ?
C14 W1 W2 C6 86.7(12) . . . . ?
C13 W1 W2 C6 3.6(11) . . . . ?
C5 W1 W2 C6 -144.4(13) . . . . ?
C4 W1 W2 C6 -92.7(15) . . . . ?
C2 W1 W2 C6 -106.3(12) . . . . ?
C3 W1 W2 C6 -80.1(11) . . . . ?
C1 W1 W2 C6 -139.7(11) . . . . ?
P1 W1 W2 C6 76.3(9) . . . . ?
As1 W1 W2 C6 140.9(9) . . . . ?
C14 W1 W2 C10 93.6(9) . . . . ?
C13 W1 W2 C10 10.5(8) . . . . ?
C5 W1 W2 C10 -137.6(11) . . . . ?
C4 W1 W2 C10 -85.8(13) . . . . ?
C2 W1 W2 C10 -99.5(10) . . . . ?
C3 W1 W2 C10 -73.3(9) . . . . ?
C1 W1 W2 C10 -132.8(8) . . . . ?
P1 W1 W2 C10 83.2(6) . . . . ?
As1 W1 W2 C10 147.7(6) . . . . ?
C14 W1 W2 C9 126.4(9) . . . . ?
C13 W1 W2 C9 43.3(8) . . . . ?
C5 W1 W2 C9 -104.7(10) . . . . ?
C4 W1 W2 C9 -53.0(12) . . . . ?
C2 W1 W2 C9 -66.6(10) . . . . ?
C3 W1 W2 C9 -40.4(9) . . . . ?
C1 W1 W2 C9 -100.0(7) . . . . ?
P1 W1 W2 C9 116.0(5) . . . . ?
As1 W1 W2 C9 -179.4(5) . . . . ?
C14 W1 W2 P1 10.4(7) . . . . ?
C13 W1 W2 P1 -72.7(7) . . . . ?
C5 W1 W2 P1 139.3(9) . . . . ?
C4 W1 W2 P1 -169.0(12) . . . . ?
C2 W1 W2 P1 177.4(8) . . . . ?
C3 W1 W2 P1 -156.4(7) . . . . ?
C1 W1 W2 P1 144.0(6) . . . . ?
P1 W1 W2 P1 0.0 . . . . ?
As1 W1 W2 P1 64.57(14) . . . . ?
C14 W1 W2 As1 -54.1(7) . . . . ?
C13 W1 W2 As1 -137.3(7) . . . . ?
C5 W1 W2 As1 74.7(9) . . . . ?
C4 W1 W2 As1 126.4(12) . . . . ?
C2 W1 W2 As1 112.8(8) . . . . ?
C3 W1 W2 As1 139.0(7) . . . . ?
C1 W1 W2 As1 79.4(6) . . . . ?
P1 W1 W2 As1 -64.57(14) . . . . ?
As1 W1 W2 As1 0.0 . . . . ?
C14 W1 As1 P1 77.2(6) . . . . ?
C13 W1 As1 P1 -8.5(8) . . . . ?
C5 W1 As1 P1 161.4(6) . . . . ?
C4 W1 As1 P1 163.5(10) . . . . ?
C2 W1 As1 P1 -137.6(6) . . . . ?
C3 W1 As1 P1 -141.7(9) . . . . ?
C1 W1 As1 P1 -166.9(6) . . . . ?
P1 W1 As1 P1 0.0 . . . . ?
W2 W1 As1 P1 -63.82(13) . . . . ?
C14 W1 As1 W2 141.1(6) . . . . ?
C13 W1 As1 W2 55.3(8) . . . . ?
C5 W1 As1 W2 -134.8(6) . . . . ?
C4 W1 As1 W2 -132.7(10) . . . . ?
C2 W1 As1 W2 -73.8(6) . . . . ?
C3 W1 As1 W2 -77.9(9) . . . . ?
C1 W1 As1 W2 -103.1(6) . . . . ?
P1 W1 As1 W2 63.82(13) . . . . ?
W2 W1 As1 W2 0.0 . . . . ?
C11 W2 As1 P1 172.8(7) . . . . ?
C12 W2 As1 P1 -96.4(7) . . . . ?
C8 W2 As1 P1 130.0(14) . . . . ?
C7 W2 As1 P1 -135.8(20) . . . . ?
C6 W2 As1 P1 -42.8(11) . . . . ?
C10 W2 As1 P1 15.7(8) . . . . ?
C9 W2 As1 P1 70.9(7) . . . . ?
P1 W2 As1 P1 0.0 . . . . ?
W1 W2 As1 P1 70.00(13) . . . . ?
C11 W2 As1 W1 102.8(7) . . . . ?
C12 W2 As1 W1 -166.4(7) . . . . ?
C8 W2 As1 W1 60.0(14) . . . . ?
C7 W2 As1 W1 154.2(20) . . . . ?
C6 W2 As1 W1 -112.8(11) . . . . ?
C10 W2 As1 W1 -54.3(8) . . . . ?
C9 W2 As1 W1 0.9(7) . . . . ?
P1 W2 As1 W1 -70.00(13) . . . . ?
W1 W2 As1 W1 0.0 . . . . ?
W1 As1 P1 W2 82.23(9) . . . . ?
W2 As1 P1 W2 0.0 . . . . ?
W1 As1 P1 W3 -137.4(3) . . . . ?
W2 As1 P1 W3 140.4(3) . . . . ?
W1 As1 P1 W1 0.0 . . . . ?
W2 As1 P1 W1 -82.23(9) . . . . ?
C11 W2 P1 As1 -7.9(8) . . . . ?
C12 W2 P1 As1 77.3(6) . . . . ?
C8 W2 P1 As1 -144.5(12) . . . . ?
C7 W2 P1 As1 157.7(9) . . . . ?
C6 W2 P1 As1 159.1(6) . . . . ?
C10 W2 P1 As1 -169.9(5) . . . . ?
C9 W2 P1 As1 -139.0(5) . . . . ?
As1 W2 P1 As1 0.0 . . . . ?
W1 W2 P1 As1 -68.89(10) . . . . ?
C11 W2 P1 W3 -138.4(8) . . . . ?
C12 W2 P1 W3 -53.2(7) . . . . ?
C8 W2 P1 W3 84.9(12) . . . . ?
C7 W2 P1 W3 27.2(10) . . . . ?
C6 W2 P1 W3 28.6(7) . . . . ?
C10 W2 P1 W3 59.6(6) . . . . ?
C9 W2 P1 W3 90.5(5) . . . . ?
As1 W2 P1 W3 -130.5(3) . . . . ?
W1 W2 P1 W3 160.6(4) . . . . ?
C11 W2 P1 W1 61.0(8) . . . . ?
C12 W2 P1 W1 146.2(6) . . . . ?
C8 W2 P1 W1 -75.6(12) . . . . ?
C7 W2 P1 W1 -133.4(9) . . . . ?
C6 W2 P1 W1 -132.0(6) . . . . ?
C10 W2 P1 W1 -101.0(5) . . . . ?
C9 W2 P1 W1 -70.1(5) . . . . ?
As1 W2 P1 W1 68.89(10) . . . . ?
W1 W2 P1 W1 0.0 . . . . ?
C19 W3 P1 As1 -60.2(141) . . . . ?
C15 W3 P1 As1 123.4(8) . . . . ?
C18 W3 P1 As1 33.0(9) . . . . ?
C17 W3 P1 As1 -56.6(8) . . . . ?
C16 W3 P1 As1 -148.5(7) . . . . ?
C19 W3 P1 W2 49.7(141) . . . . ?
C15 W3 P1 W2 -126.7(8) . . . . ?
C18 W3 P1 W2 142.9(9) . . . . ?
C17 W3 P1 W2 53.3(8) . . . . ?
C16 W3 P1 W2 -38.6(7) . . . . ?
C19 W3 P1 W1 -161.1(140) . . . . ?
C15 W3 P1 W1 22.5(8) . . . . ?
C18 W3 P1 W1 -67.9(9) . . . . ?
C17 W3 P1 W1 -157.5(8) . . . . ?
C16 W3 P1 W1 110.6(7) . . . . ?
C14 W1 P1 As1 -96.7(6) . . . . ?
C13 W1 P1 As1 172.7(6) . . . . ?
C5 W1 P1 As1 -37.8(12) . . . . ?
C4 W1 P1 As1 -132.0(26) . . . . ?
C2 W1 P1 As1 71.2(12) . . . . ?
C3 W1 P1 As1 126.1(15) . . . . ?
C1 W1 P1 As1 18.9(8) . . . . ?
As1 W1 P1 As1 0.0 . . . . ?
W2 W1 P1 As1 75.07(11) . . . . ?
C14 W1 P1 W2 -171.8(6) . . . . ?
C13 W1 P1 W2 97.7(6) . . . . ?
C5 W1 P1 W2 -112.9(12) . . . . ?
C4 W1 P1 W2 152.9(26) . . . . ?
C2 W1 P1 W2 -3.8(12) . . . . ?
C3 W1 P1 W2 51.0(15) . . . . ?
C1 W1 P1 W2 -56.2(8) . . . . ?
As1 W1 P1 W2 -75.07(11) . . . . ?
W2 W1 P1 W2 0.0 . . . . ?
C14 W1 P1 W3 28.0(6) . . . . ?
C13 W1 P1 W3 -62.6(7) . . . . ?
C5 W1 P1 W3 86.9(12) . . . . ?
C4 W1 P1 W3 -7.3(27) . . . . ?
C2 W1 P1 W3 -164.1(12) . . . . ?
C3 W1 P1 W3 -109.2(15) . . . . ?
C1 W1 P1 W3 143.6(8) . . . . ?
As1 W1 P1 W3 124.7(3) . . . . ?
W2 W1 P1 W3 -160.2(4) . . . . ?
C14 W1 C1 C5 -32.8(17) . . . . ?
C13 W1 C1 C5 91.5(18) . . . . ?
C5 W1 C1 C5 0.000(11) . . . . ?
C4 W1 C1 C5 37.9(14) . . . . ?
C2 W1 C1 C5 114.8(22) . . . . ?
C3 W1 C1 C5 79.6(15) . . . . ?
P1 W1 C1 C5 -133.6(13) . . . . ?
As1 W1 C1 C5 -119.0(14) . . . . ?
W2 W1 C1 C5 -174.2(13) . . . . ?
C14 W1 C1 C2 -147.6(17) . . . . ?
C13 W1 C1 C2 -23.3(23) . . . . ?
C5 W1 C1 C2 -114.8(22) . . . . ?
C4 W1 C1 C2 -76.9(17) . . . . ?
C2 W1 C1 C2 0.000(3) . . . . ?
C3 W1 C1 C2 -35.2(15) . . . . ?
P1 W1 C1 C2 111.6(16) . . . . ?
As1 W1 C1 C2 126.2(17) . . . . ?
W2 W1 C1 C2 71.0(16) . . . . ?
C5 C1 C2 C3 2.2(25) . . . . ?
W1 C1 C2 C3 64.3(18) . . . . ?
C5 C1 C2 W1 -62.1(14) . . . . ?
W1 C1 C2 W1 0.000(2) . . . . ?
C14 W1 C2 C3 -65.4(23) . . . . ?
C13 W1 C2 C3 47.3(17) . . . . ?
C5 W1 C2 C3 -79.8(16) . . . . ?
C4 W1 C2 C3 -38.7(15) . . . . ?
C3 W1 C2 C3 0.000(7) . . . . ?
C1 W1 C2 C3 -118.2(23) . . . . ?
P1 W1 C2 C3 134.3(13) . . . . ?
As1 W1 C2 C3 -175.3(14) . . . . ?
W2 W1 C2 C3 131.3(15) . . . . ?
C14 W1 C2 C1 52.7(26) . . . . ?
C13 W1 C2 C1 165.5(15) . . . . ?
C5 W1 C2 C1 38.4(14) . . . . ?
C4 W1 C2 C1 79.4(16) . . . . ?
C3 W1 C2 C1 118.2(23) . . . . ?
C1 W1 C2 C1 0.000(3) . . . . ?
P1 W1 C2 C1 -107.6(14) . . . . ?
As1 W1 C2 C1 -57.2(16) . . . . ?
W2 W1 C2 C1 -110.5(16) . . . . ?
C1 C2 C3 C4 0.4(27) . . . . ?
W1 C2 C3 C4 64.4(17) . . . . ?
C1 C2 C3 W1 -64.0(16) . . . . ?
W1 C2 C3 W1 0.000(3) . . . . ?
C14 W1 C3 C2 139.7(15) . . . . ?
C13 W1 C3 C2 -136.0(16) . . . . ?
C5 W1 C3 C2 79.1(16) . . . . ?
C4 W1 C3 C2 114.5(23) . . . . ?
C2 W1 C3 C2 0.000(8) . . . . ?
C1 W1 C3 C2 36.9(15) . . . . ?
P1 W1 C3 C2 -91.5(19) . . . . ?
As1 W1 C3 C2 7.1(20) . . . . ?
W2 W1 C3 C2 -52.1(16) . . . . ?
C14 W1 C3 C4 25.3(20) . . . . ?
C13 W1 C3 C4 109.6(17) . . . . ?
C5 W1 C3 C4 -35.4(16) . . . . ?
C4 W1 C3 C4 0.000(5) . . . . ?
C2 W1 C3 C4 -114.5(23) . . . . ?
C1 W1 C3 C4 -77.5(17) . . . . ?
P1 W1 C3 C4 154.1(14) . . . . ?
As1 W1 C3 C4 -107.4(17) . . . . ?
W2 W1 C3 C4 -166.6(15) . . . . ?
C2 C3 C4 C5 -3.0(29) . . . . ?
W1 C3 C4 C5 62.0(18) . . . . ?
C2 C3 C4 W1 -65.0(17) . . . . ?
W1 C3 C4 W1 0.000(1) . . . . ?
C14 W1 C4 C5 82.5(16) . . . . ?
C13 W1 C4 C5 169.8(16) . . . . ?
C5 W1 C4 C5 0.000(9) . . . . ?
C2 W1 C4 C5 -81.7(18) . . . . ?
C3 W1 C4 C5 -119.0(24) . . . . ?
C1 W1 C4 C5 -39.2(15) . . . . ?
P1 W1 C4 C5 117.0(26) . . . . ?
As1 W1 C4 C5 -3.6(21) . . . . ?
W2 W1 C4 C5 -98.0(16) . . . . ?
C14 W1 C4 C3 -158.6(17) . . . . ?
C13 W1 C4 C3 -71.3(18) . . . . ?
C5 W1 C4 C3 119.0(24) . . . . ?
C2 W1 C4 C3 37.3(15) . . . . ?
C3 W1 C4 C3 0.000(4) . . . . ?
C1 W1 C4 C3 79.7(17) . . . . ?
P1 W1 C4 C3 -124.0(24) . . . . ?
As1 W1 C4 C3 115.4(16) . . . . ?
W2 W1 C4 C3 21.0(23) . . . . ?
C3 C4 C5 C1 4.4(27) . . . . ?
W1 C4 C5 C1 67.4(14) . . . . ?
C3 C4 C5 W1 -63.0(18) . . . . ?
W1 C4 C5 W1 0.000(3) . . . . ?
C2 C1 C5 C4 -4.0(24) . . . . ?
W1 C1 C5 C4 -67.3(16) . . . . ?
C2 C1 C5 W1 63.3(14) . . . . ?
W1 C1 C5 W1 0.000(5) . . . . ?
C14 W1 C5 C4 -95.5(16) . . . . ?
C13 W1 C5 C4 -13.6(21) . . . . ?
C4 W1 C5 C4 0.000(6) . . . . ?
C2 W1 C5 C4 75.8(18) . . . . ?
C3 W1 C5 C4 36.0(16) . . . . ?
C1 W1 C5 C4 113.8(22) . . . . ?
P1 W1 C5 C4 -153.1(13) . . . . ?
As1 W1 C5 C4 177.5(14) . . . . ?
W2 W1 C5 C4 121.8(15) . . . . ?
C14 W1 C5 C1 150.6(15) . . . . ?
C13 W1 C5 C1 -127.4(15) . . . . ?
C4 W1 C5 C1 -113.8(22) . . . . ?
C2 W1 C5 C1 -38.0(15) . . . . ?
C3 W1 C5 C1 -77.8(15) . . . . ?
C1 W1 C5 C1 0.000(10) . . . . ?
P1 W1 C5 C1 93.1(16) . . . . ?
As1 W1 C5 C1 63.7(14) . . . . ?
W2 W1 C5 C1 8.0(18) . . . . ?
C11 W2 C6 C10 -128.6(15) . . . . ?
C12 W2 C6 C10 152.2(16) . . . . ?
C8 W2 C6 C10 -76.7(16) . . . . ?
C7 W2 C6 C10 -115.1(21) . . . . ?
C10 W2 C6 C10 0.000(1) . . . . ?
C9 W2 C6 C10 -35.7(13) . . . . ?
P1 W2 C6 C10 66.4(15) . . . . ?
As1 W2 C6 C10 99.4(16) . . . . ?
W1 W2 C6 C10 12.1(19) . . . . ?
C11 W2 C6 C7 -13.6(19) . . . . ?
C12 W2 C6 C7 -92.8(14) . . . . ?
C8 W2 C6 C7 38.4(13) . . . . ?
C7 W2 C6 C7 0.000(1) . . . . ?
C10 W2 C6 C7 115.1(21) . . . . ?
C9 W2 C6 C7 79.4(14) . . . . ?
P1 W2 C6 C7 -178.5(12) . . . . ?
As1 W2 C6 C7 -145.5(11) . . . . ?
W1 W2 C6 C7 127.2(12) . . . . ?
C10 C6 C7 C8 0.0(24) . . . . ?
W2 C6 C7 C8 -65.8(15) . . . . ?
C10 C6 C7 W2 65.9(14) . . . . ?
W2 C6 C7 W2 0.000(2) . . . . ?
C11 W2 C7 C8 -77.7(16) . . . . ?
C12 W2 C7 C8 -164.3(16) . . . . ?
C8 W2 C7 C8 0.000(1) . . . . ?
C6 W2 C7 C8 112.3(20) . . . . ?
C10 W2 C7 C8 75.7(14) . . . . ?
C9 W2 C7 C8 34.2(13) . . . . ?
P1 W2 C7 C8 114.6(15) . . . . ?
As1 W2 C7 C8 -125.6(17) . . . . ?
W1 W2 C7 C8 18.1(21) . . . . ?
C11 W2 C7 C6 170.0(14) . . . . ?
C12 W2 C7 C6 83.4(14) . . . . ?
C8 W2 C7 C6 -112.3(20) . . . . ?
C6 W2 C7 C6 0.000(1) . . . . ?
C10 W2 C7 C6 -36.6(12) . . . . ?
C9 W2 C7 C6 -78.1(13) . . . . ?
P1 W2 C7 C6 2.3(18) . . . . ?
As1 W2 C7 C6 122.1(18) . . . . ?
W1 W2 C7 C6 -94.2(16) . . . . ?
C6 C7 C8 C9 -1.0(26) . . . . ?
W2 C7 C8 C9 -66.5(16) . . . . ?
C6 C7 C8 W2 65.5(15) . . . . ?
W2 C7 C8 W2 0.0 . . . . ?
C11 W2 C8 C7 103.7(16) . . . . ?
C12 W2 C8 C7 18.0(18) . . . . ?
C7 W2 C8 C7 0.0 . . . . ?
C6 W2 C8 C7 -40.7(14) . . . . ?
C10 W2 C8 C7 -81.5(15) . . . . ?
C9 W2 C8 C7 -121.6(20) . . . . ?
P1 W2 C8 C7 -112.3(16) . . . . ?
As1 W2 C8 C7 143.6(13) . . . . ?
W1 W2 C8 C7 -168.7(13) . . . . ?
C11 W2 C8 C9 -134.7(14) . . . . ?
C12 W2 C8 C9 139.6(13) . . . . ?
C7 W2 C8 C9 121.6(20) . . . . ?
C6 W2 C8 C9 80.9(13) . . . . ?
C10 W2 C8 C9 40.1(11) . . . . ?
C9 W2 C8 C9 0.0 . . . . ?
P1 W2 C8 C9 9.3(21) . . . . ?
As1 W2 C8 C9 -94.8(15) . . . . ?
W1 W2 C8 C9 -47.1(14) . . . . ?
C7 C8 C9 C10 1.4(23) . . . . ?
W2 C8 C9 C10 -62.4(12) . . . . ?
C7 C8 C9 W2 63.8(17) . . . . ?
W2 C8 C9 W2 0.0 . . . . ?
C11 W2 C9 C8 50.1(15) . . . . ?
C12 W2 C9 C8 -64.6(19) . . . . ?
C8 W2 C9 C8 0.0 . . . . ?
C7 W2 C9 C8 -34.2(14) . . . . ?
C6 W2 C9 C8 -77.1(15) . . . . ?
C10 W2 C9 C8 -111.6(18) . . . . ?
P1 W2 C9 C8 -174.0(13) . . . . ?
As1 W2 C9 C8 135.6(13) . . . . ?
W1 W2 C9 C8 136.3(14) . . . . ?
C11 W2 C9 C10 161.7(12) . . . . ?
C12 W2 C9 C10 47.0(18) . . . . ?
C8 W2 C9 C10 111.6(18) . . . . ?
C7 W2 C9 C10 77.3(13) . . . . ?
C6 W2 C9 C10 34.5(12) . . . . ?
C10 W2 C9 C10 0.0 . . . . ?
P1 W2 C9 C10 -62.5(12) . . . . ?
As1 W2 C9 C10 -112.8(11) . . . . ?
W1 W2 C9 C10 -112.1(11) . . . . ?
C7 C6 C10 C9 0.9(23) . . . . ?
W2 C6 C10 C9 64.8(14) . . . . ?
C7 C6 C10 W2 -63.9(14) . . . . ?
W2 C6 C10 W2 0.000(2) . . . . ?
C8 C9 C10 C6 -1.3(21) . . . . ?
W2 C9 C10 C6 -62.7(14) . . . . ?
C8 C9 C10 W2 61.3(13) . . . . ?
W2 C9 C10 W2 0.0 . . . . ?
C11 W2 C10 C6 89.7(19) . . . . ?
C12 W2 C10 C6 -30.2(17) . . . . ?
C8 W2 C10 C6 80.7(17) . . . . ?
C7 W2 C10 C6 39.3(15) . . . . ?
C6 W2 C10 C6 0.000(2) . . . . ?
C9 W2 C10 C6 120.0(20) . . . . ?
P1 W2 C10 C6 -117.6(15) . . . . ?
As1 W2 C10 C6 -129.8(13) . . . . ?
W1 W2 C10 C6 -171.0(14) . . . . ?
C11 W2 C10 C9 -30.3(19) . . . . ?
C12 W2 C10 C9 -150.2(12) . . . . ?
C8 W2 C10 C9 -39.4(13) . . . . ?
C7 W2 C10 C9 -80.7(14) . . . . ?
C6 W2 C10 C9 -120.0(20) . . . . ?
C9 W2 C10 C9 0.0 . . . . ?
P1 W2 C10 C9 122.4(11) . . . . ?
As1 W2 C10 C9 110.2(12) . . . . ?
W1 W2 C10 C9 69.0(12) . . . . ?
C12 W2 C11 O11 114.9(478) . . . . ?
C8 W2 C11 O11 -4.4(478) . . . . ?
C7 W2 C11 O11 29.5(479) . . . . ?
C6 W2 C11 O11 37.6(483) . . . . ?
C10 W2 C11 O11 -11.9(485) . . . . ?
C9 W2 C11 O11 -30.3(479) . . . . ?
P1 W2 C11 O11 -159.5(474) . . . . ?
As1 W2 C11 O11 -166.0(480) . . . . ?
W1 W2 C11 O11 -114.5(478) . . . . ?
C11 W2 C12 O12 -56.3(209) . . . . ?
C8 W2 C12 O12 30.1(211) . . . . ?
C7 W2 C12 O12 40.3(208) . . . . ?
C6 W2 C12 O12 77.0(208) . . . . ?
C10 W2 C12 O12 93.6(209) . . . . ?
C9 W2 C12 O12 66.2(213) . . . . ?
P1 W2 C12 O12 -177.8(1000) . . . . ?
As1 W2 C12 O12 -127.2(209) . . . . ?
W1 W2 C12 O12 -141.6(205) . . . . ?
C14 W1 C13 O13 8.5(346) . . . . ?
C5 W1 C13 O13 -72.2(349) . . . . ?
C4 W1 C13 O13 -79.9(346) . . . . ?
C2 W1 C13 O13 -137.4(345) . . . . ?
C3 W1 C13 O13 -113.1(346) . . . . ?
C1 W1 C13 O13 -123.2(344) . . . . ?
P1 W1 C13 O13 87.8(346) . . . . ?
As1 W1 C13 O13 94.7(344) . . . . ?
W2 W1 C13 O13 138.1(346) . . . . ?
C13 W1 C14 O14 -38.8(426) . . . . ?
C5 W1 C14 O14 93.0(426) . . . . ?
C4 W1 C14 O14 58.6(426) . . . . ?
C2 W1 C14 O14 80.8(427) . . . . ?
C3 W1 C14 O14 44.4(428) . . . . ?
C1 W1 C14 O14 111.6(425) . . . . ?
P1 W1 C14 O14 -112.8(426) . . . . ?
As1 W1 C14 O14 -163.6(426) . . . . ?
W2 W1 C14 O14 -121.0(424) . . . . ?
C19 W3 C15 O15 119.9(334) . . . . ?
C18 W3 C15 O15 31.0(334) . . . . ?
C17 W3 C15 O15 -60.1(508) . . . . ?
C16 W3 C15 O15 -148.2(334) . . . . ?
P1 W3 C15 O15 -60.2(334) . . . . ?
C19 W3 C16 O16 179.6(1000) . . . . ?
C15 W3 C16 O16 88.8(899) . . . . ?
C18 W3 C16 O16 62.5(1000) . . . . ?
C17 W3 C16 O16 -88.9(899) . . . . ?
P1 W3 C16 O16 -3.0(899) . . . . ?
C19 W3 C17 O17 -70.6(334) . . . . ?
C15 W3 C17 O17 109.4(416) . . . . ?
C18 W3 C17 O17 18.3(334) . . . . ?
C16 W3 C17 O17 -162.5(334) . . . . ?
P1 W3 C17 O17 109.6(334) . . . . ?
C19 W3 C18 O18 36.2(377) . . . . ?
C15 W3 C18 O18 127.0(377) . . . . ?
C17 W3 C18 O18 -55.2(377) . . . . ?
C16 W3 C18 O18 153.3(328) . . . . ?
P1 W3 C18 O18 -141.2(377) . . . . ?
C15 W3 C19 O19 163.4(298) . . . . ?
C18 W3 C19 O19 -106.2(298) . . . . ?
C17 W3 C19 O19 -16.6(298) . . . . ?
C16 W3 C19 O19 75.3(298) . . . . ?
P1 W3 C19 O19 -13.0(424) . . . . ?
